data_7024852
loop_
_publ_author_name
'Chandrasekhar, Vadapalli'
'Thirumoorthi, Ramalingam'

_publ_section_title
;
 Coordination polymers containing ferrocene backbone. Synthesis, structure
 and electrochemistry.
;
_journal_issue 10
_journal_name_full 'Dalton transactions (Cambridge, England : 2003)'
_journal_page_first 2684
_journal_page_last 2691
_journal_paper_doi 10.1039/b922044e
_journal_volume 39
_journal_year 2010
_chemical_formula_moiety 'C60 H48 Fe N2 O4 Sn2'
_chemical_formula_sum 'C60 H48 Fe N2 O4 Sn2'
_chemical_formula_weight 1154.23
_chemical_name_systematic
;
?
;
_space_group_IT_number 2
_symmetry_cell_setting triclinic
_symmetry_space_group_name_Hall '-P 1'
_symmetry_space_group_name_H-M 'P -1'
_atom_sites_solution_hydrogens geom
_atom_sites_solution_primary direct
_atom_sites_solution_secondary difmap
_cell_angle_alpha 79.991(5)
_cell_angle_beta 83.403(5)
_cell_angle_gamma 67.877(5)
_cell_formula_units_Z 1
_cell_length_a 9.941(5)
_cell_length_b 9.945(5)
_cell_length_c 13.923(5)
_cell_measurement_reflns_used 4650
_cell_measurement_temperature 100(2)
_cell_measurement_theta_max 28.29
_cell_measurement_theta_min 2.23
_cell_volume 1253.9(10)
_computing_cell_refinement 'Bruker SMART'
_computing_data_collection 'Bruker SMART'
_computing_data_reduction 'Bruker SAINT'
_computing_structure_refinement 'SHELXL-97 (Sheldrick, 1997)'
_computing_structure_solution 'SHELXS-97 (Sheldrick, 1990)'
_diffrn_ambient_temperature 100(2)
_diffrn_measured_fraction_theta_full 0.961
_diffrn_measured_fraction_theta_max 0.961
_diffrn_measurement_device_type 'CCD area detector'
_diffrn_measurement_method 'phi and omega scans'
_diffrn_radiation_monochromator graphite
_diffrn_radiation_source 'fine-focus sealed tube'
_diffrn_radiation_type MoK\a
_diffrn_radiation_wavelength 0.71069
_diffrn_reflns_av_R_equivalents 0.0182
_diffrn_reflns_av_sigmaI/netI 0.0381
_diffrn_reflns_limit_h_max 12
_diffrn_reflns_limit_h_min -11
_diffrn_reflns_limit_k_max 12
_diffrn_reflns_limit_k_min -12
_diffrn_reflns_limit_l_max 17
_diffrn_reflns_limit_l_min -16
_diffrn_reflns_number 7472
_diffrn_reflns_theta_full 27.00
_diffrn_reflns_theta_max 27.00
_diffrn_reflns_theta_min 2.23
_exptl_absorpt_coefficient_mu 1.324
_exptl_absorpt_correction_T_max 0.8790
_exptl_absorpt_correction_T_min 0.7777
_exptl_absorpt_correction_type empirical
_exptl_absorpt_process_details SADABS
_exptl_crystal_colour yellow
_exptl_crystal_density_diffrn 1.529
_exptl_crystal_density_method 'not measured'
_exptl_crystal_description block
_exptl_crystal_F_000 580
_exptl_crystal_size_max 0.20
_exptl_crystal_size_mid 0.20
_exptl_crystal_size_min 0.10
_refine_diff_density_max 1.409
_refine_diff_density_min -1.068
_refine_diff_density_rms 0.195
_refine_ls_extinction_method none
_refine_ls_goodness_of_fit_ref 1.193
_refine_ls_hydrogen_treatment riding
_refine_ls_matrix_type full
_refine_ls_number_parameters 313
_refine_ls_number_reflns 5268
_refine_ls_number_restraints 0
_refine_ls_restrained_S_all 1.193
_refine_ls_R_factor_all 0.0480
_refine_ls_R_factor_gt 0.0389
_refine_ls_shift/su_max 0.001
_refine_ls_shift/su_mean 0.000
_refine_ls_structure_factor_coef Fsqd
_refine_ls_weighting_details 'calc w=1/[\s^2^(Fo^2^)+(0.0461P)^2^+8.2489P] where P=(Fo^2^+2Fc^2^)/3'
_refine_ls_weighting_scheme calc
_refine_ls_wR_factor_gt 0.1046
_refine_ls_wR_factor_ref 0.1384
_reflns_number_gt 4755
_reflns_number_total 5268
_reflns_threshold_expression >2sigma(I)
_cod_data_source_file b922044e.txt
_cod_data_source_block compound6
_cod_depositor_comments
;
The following automatic conversions were performed:

'_symmetry_cell_setting' value 'Triclinic' changed to 'triclinic'
according to /home/saulius/struct/CIF-dictionaries/cif_core.dic
dictionary named 'cif_core.dic' version 2.4.2 from 2011-04-26.

Automatic conversion script
Id: cif_fix_values 1891 2012-01-12 08:04:46Z andrius 
;
_cod_original_sg_symbol_H-M 'P-1 '
_cod_database_code 7024852

loop_
_symmetry_equiv_pos_as_xyz
'x, y, z'
'-x, -y, -z'

loop_
_atom_site_label
_atom_site_type_symbol
_atom_site_fract_x
_atom_site_fract_y
_atom_site_fract_z
_atom_site_U_iso_or_equiv
_atom_site_adp_type
_atom_site_occupancy
_atom_site_symmetry_multiplicity
_atom_site_calc_flag
_atom_site_refinement_flags
Sn1 Sn 0.92477(4) 0.36055(4) 0.28758(2) 0.01687(12) Uani 1 1 d .
Fe1 Fe 1.0000 0.0000 0.0000 0.0178(2) Uani 1 2 d S
O1 O 0.9960(4) 0.1733(4) 0.2139(3) 0.0199(7) Uani 1 1 d .
O2 O 0.7690(4) 0.1748(4) 0.2292(3) 0.0243(8) Uani 1 1 d .
N1 N 0.8391(5) 0.5950(5) 0.3691(3) 0.0193(9) Uani 1 1 d .
C1 C 0.9027(7) 0.2058(6) -0.0740(4) 0.0303(13) Uani 1 1 d .
H1 H 0.8164 0.2830 -0.0503 0.036 Uiso 1 1 calc R
C2 C 0.9501(8) -0.1807(6) 0.0568(4) 0.0334(15) Uani 1 1 d .
H2 H 0.9180 -0.2380 0.0203 0.040 Uiso 1 1 calc R
C3 C 0.8593(7) -0.0586(7) 0.1021(4) 0.0289(13) Uani 1 1 d .
H3 H 0.7529 -0.0161 0.1019 0.035 Uiso 1 1 calc R
C4 C 0.9491(6) -0.0053(6) 0.1471(4) 0.0201(10) Uani 1 1 d .
C5 C 1.0984(7) -0.0984(6) 0.1280(4) 0.0292(13) Uani 1 1 d .
H5 H 1.1848 -0.0891 0.1492 0.035 Uiso 1 1 calc R
C6 C 0.8953(6) 0.1236(5) 0.2002(3) 0.0179(10) Uani 1 1 d .
C7 C 0.7759(6) 0.4992(5) 0.1812(4) 0.0195(10) Uani 1 1 d .
C8 C 0.8216(6) 0.4954(6) 0.0841(4) 0.0232(11) Uani 1 1 d .
H8 H 0.9158 0.4355 0.0671 0.028 Uiso 1 1 calc R
C9 C 0.7262(7) 0.5821(6) 0.0104(4) 0.0317(13) Uani 1 1 d .
H9 H 0.7571 0.5780 -0.0550 0.038 Uiso 1 1 calc R
C10 C 0.5881(7) 0.6721(7) 0.0351(5) 0.0377(15) Uani 1 1 d .
H10 H 0.5252 0.7279 -0.0136 0.045 Uiso 1 1 calc R
C11 C 0.5421(7) 0.6805(7) 0.1319(5) 0.0360(14) Uani 1 1 d .
H11 H 0.4495 0.7444 0.1483 0.043 Uiso 1 1 calc R
C12 C 0.6348(6) 0.5926(6) 0.2054(4) 0.0273(12) Uani 1 1 d .
H12 H 0.6026 0.5962 0.2707 0.033 Uiso 1 1 calc R
C13 C 0.8627(6) 0.2669(5) 0.4264(4) 0.0201(10) Uani 1 1 d .
C14 C 0.7206(7) 0.2806(7) 0.4528(4) 0.0285(12) Uani 1 1 d .
H14 H 0.6495 0.3250 0.4074 0.034 Uiso 1 1 calc R
C15 C 0.6833(7) 0.2276(8) 0.5483(4) 0.0352(14) Uani 1 1 d .
H15 H 0.5868 0.2397 0.5662 0.042 Uiso 1 1 calc R
C16 C 0.7886(8) 0.1574(7) 0.6159(4) 0.0351(14) Uani 1 1 d .
H16 H 0.7639 0.1204 0.6787 0.042 Uiso 1 1 calc R
C17 C 0.9311(7) 0.1432(7) 0.5888(4) 0.0331(13) Uani 1 1 d .
H17 H 1.0026 0.0973 0.6339 0.040 Uiso 1 1 calc R
C18 C 0.9684(6) 0.1968(6) 0.4947(4) 0.0234(11) Uani 1 1 d .
H18 H 1.0647 0.1859 0.4772 0.028 Uiso 1 1 calc R
C19 C 1.1414(5) 0.3613(6) 0.2698(3) 0.0174(10) Uani 1 1 d .
C20 C 1.2567(6) 0.2343(6) 0.2476(4) 0.0226(11) Uani 1 1 d .
H20 H 1.2384 0.1507 0.2430 0.027 Uiso 1 1 calc R
C21 C 1.3987(6) 0.2324(6) 0.2324(4) 0.0242(11) Uani 1 1 d .
H21 H 1.4742 0.1469 0.2188 0.029 Uiso 1 1 calc R
C22 C 1.4287(6) 0.3562(6) 0.2374(4) 0.0257(11) Uani 1 1 d .
H22 H 1.5230 0.3555 0.2256 0.031 Uiso 1 1 calc R
C23 C 1.3139(6) 0.4822(6) 0.2605(4) 0.0250(11) Uani 1 1 d .
H23 H 1.3319 0.5661 0.2649 0.030 Uiso 1 1 calc R
C24 C 1.1752(6) 0.4829(6) 0.2768(4) 0.0208(10) Uani 1 1 d .
H24 H 1.1010 0.5675 0.2931 0.025 Uiso 1 1 calc R
C25 C 0.7817(6) 0.5972(5) 0.4610(4) 0.0206(10) Uani 1 1 d .
H25 H 0.8046 0.5091 0.5031 0.025 Uiso 1 1 calc R
C26 C 0.6910(6) 0.7230(6) 0.4959(4) 0.0202(10) Uani 1 1 d .
H26 H 0.6530 0.7191 0.5601 0.024 Uiso 1 1 calc R
C27 C 0.6558(5) 0.8568(5) 0.4348(4) 0.0175(10) Uani 1 1 d .
C28 C 0.5482(5) 0.9955(5) 0.4626(4) 0.0177(10) Uani 1 1 d .
H28 H 0.5483 1.0825 0.4251 0.021 Uiso 1 1 calc R
C29 C 0.7252(5) 0.8543(5) 0.3409(4) 0.0181(10) Uani 1 1 d .
H29 H 0.7113 0.9415 0.2989 0.022 Uiso 1 1 calc R
C30 C 0.8132(6) 0.7238(6) 0.3113(4) 0.0197(10) Uani 1 1 d .
H30 H 0.8569 0.7243 0.2486 0.024 Uiso 1 1 calc R

loop_
_atom_site_aniso_label
_atom_site_aniso_U_11
_atom_site_aniso_U_22
_atom_site_aniso_U_33
_atom_site_aniso_U_23
_atom_site_aniso_U_13
_atom_site_aniso_U_12
Sn1 0.01821(19) 0.01613(18) 0.01525(18) -0.00166(12) -0.00167(12) -0.00512(13)
Fe1 0.0259(6) 0.0147(5) 0.0130(5) -0.0019(4) -0.0009(4) -0.0077(4)
O1 0.0207(18) 0.0172(17) 0.0212(18) -0.0098(14) 0.0012(14) -0.0038(14)
O2 0.024(2) 0.0251(19) 0.0217(19) -0.0017(15) 0.0016(15) -0.0082(16)
N1 0.020(2) 0.019(2) 0.017(2) -0.0058(17) 0.0008(16) -0.0043(17)
C1 0.053(4) 0.014(2) 0.015(2) -0.004(2) 0.003(2) -0.002(2)
C2 0.067(5) 0.026(3) 0.012(2) -0.007(2) 0.009(3) -0.024(3)
C3 0.044(4) 0.031(3) 0.022(3) -0.007(2) 0.011(2) -0.026(3)
C4 0.031(3) 0.018(2) 0.011(2) -0.0026(18) -0.0011(19) -0.009(2)
C5 0.043(4) 0.022(3) 0.014(2) 0.001(2) -0.005(2) -0.003(2)
C6 0.023(3) 0.016(2) 0.013(2) 0.0035(18) -0.0080(18) -0.006(2)
C7 0.023(3) 0.018(2) 0.019(2) 0.0039(19) -0.0095(19) -0.009(2)
C8 0.020(3) 0.021(2) 0.022(3) 0.000(2) -0.002(2) 0.000(2)
C9 0.046(4) 0.028(3) 0.014(2) 0.006(2) -0.011(2) -0.007(3)
C10 0.031(3) 0.034(3) 0.036(3) 0.007(3) -0.014(3) 0.001(3)
C11 0.022(3) 0.042(4) 0.035(3) 0.008(3) -0.012(2) -0.004(3)
C12 0.026(3) 0.031(3) 0.019(3) 0.004(2) 0.000(2) -0.008(2)
C13 0.026(3) 0.015(2) 0.020(2) -0.0056(19) 0.002(2) -0.009(2)
C14 0.039(3) 0.032(3) 0.022(3) -0.002(2) -0.004(2) -0.022(3)
C15 0.033(3) 0.058(4) 0.026(3) -0.011(3) 0.008(2) -0.029(3)
C16 0.057(4) 0.039(3) 0.019(3) 0.001(2) -0.005(3) -0.031(3)
C17 0.046(4) 0.029(3) 0.027(3) 0.004(2) -0.013(3) -0.016(3)
C18 0.031(3) 0.016(2) 0.020(3) 0.005(2) -0.010(2) -0.005(2)
C19 0.012(2) 0.021(2) 0.013(2) -0.0028(18) 0.0021(17) 0.0005(18)
C20 0.026(3) 0.024(3) 0.019(2) -0.002(2) -0.008(2) -0.009(2)
C21 0.021(3) 0.022(3) 0.020(2) -0.002(2) 0.002(2) 0.002(2)
C22 0.020(3) 0.033(3) 0.024(3) -0.003(2) 0.003(2) -0.011(2)
C23 0.020(3) 0.023(3) 0.034(3) -0.004(2) -0.003(2) -0.010(2)
C24 0.020(3) 0.023(3) 0.020(2) -0.003(2) 0.0002(19) -0.010(2)
C25 0.021(3) 0.014(2) 0.023(3) 0.0019(19) -0.003(2) -0.0038(19)
C26 0.024(3) 0.021(2) 0.014(2) -0.0006(19) 0.0002(19) -0.007(2)
C27 0.019(2) 0.014(2) 0.017(2) -0.0083(19) 0.0004(18) -0.0020(19)
C28 0.022(3) 0.012(2) 0.017(2) -0.0035(18) -0.0064(19) -0.0020(19)
C29 0.020(2) 0.016(2) 0.016(2) 0.0012(18) 0.0020(18) -0.0062(19)
C30 0.022(3) 0.024(3) 0.015(2) -0.004(2) 0.0025(19) -0.011(2)

loop_
_atom_type_symbol
_atom_type_description
_atom_type_scat_dispersion_real
_atom_type_scat_dispersion_imag
_atom_type_scat_source
C C 0.0033 0.0016 'International Tables Vol C Tables 4.2.6.8 and 6.1.1.4'
H H 0.0000 0.0000 'International Tables Vol C Tables 4.2.6.8 and 6.1.1.4'
N N 0.0061 0.0033 'International Tables Vol C Tables 4.2.6.8 and 6.1.1.4'
O O 0.0106 0.0060 'International Tables Vol C Tables 4.2.6.8 and 6.1.1.4'
Fe Fe 0.3463 0.8444 'International Tables Vol C Tables 4.2.6.8 and 6.1.1.4'
Sn Sn -0.6537 1.4246 'International Tables Vol C Tables 4.2.6.8 and 6.1.1.4'

loop_
_geom_angle_atom_site_label_1
_geom_angle_atom_site_label_2
_geom_angle_atom_site_label_3
_geom_angle
_geom_angle_site_symmetry_1
_geom_angle_site_symmetry_3
C13 Sn1 O1 99.31(17) . .
C13 Sn1 C7 124.4(2) . .
O1 Sn1 C7 95.09(17) . .
C13 Sn1 C19 116.5(2) . .
O1 Sn1 C19 89.23(17) . .
C7 Sn1 C19 117.12(19) . .
C13 Sn1 N1 83.35(16) . .
O1 Sn1 N1 177.29(14) . .
C7 Sn1 N1 82.94(17) . .
C19 Sn1 N1 90.02(17) . .
C5 Fe1 C5 180.0 2_755 .
C5 Fe1 C3 69.1(3) 2_755 2_755
C5 Fe1 C3 110.9(3) . 2_755
C5 Fe1 C3 110.9(3) 2_755 .
C5 Fe1 C3 69.1(3) . .
C3 Fe1 C3 180.0(3) 2_755 .
C5 Fe1 C2 68.9(3) 2_755 2_755
C5 Fe1 C2 111.1(3) . 2_755
C3 Fe1 C2 40.4(2) 2_755 2_755
C3 Fe1 C2 139.6(2) . 2_755
C5 Fe1 C2 111.1(3) 2_755 .
C5 Fe1 C2 68.9(3) . .
C3 Fe1 C2 139.6(2) 2_755 .
C3 Fe1 C2 40.4(2) . .
C2 Fe1 C2 180.0 2_755 .
C5 Fe1 C1 40.4(2) 2_755 .
C5 Fe1 C1 139.6(2) . .
C3 Fe1 C1 68.3(3) 2_755 .
C3 Fe1 C1 111.7(3) . .
C2 Fe1 C1 40.9(3) 2_755 .
C2 Fe1 C1 139.1(3) . .
C5 Fe1 C1 139.6(2) 2_755 2_755
C5 Fe1 C1 40.4(2) . 2_755
C3 Fe1 C1 111.7(3) 2_755 2_755
C3 Fe1 C1 68.3(3) . 2_755
C2 Fe1 C1 139.1(3) 2_755 2_755
C2 Fe1 C1 40.9(3) . 2_755
C1 Fe1 C1 180.0 . 2_755
C5 Fe1 C4 138.6(2) 2_755 .
C5 Fe1 C4 41.4(2) . .
C3 Fe1 C4 138.9(2) 2_755 .
C3 Fe1 C4 41.1(2) . .
C2 Fe1 C4 111.1(2) 2_755 .
C2 Fe1 C4 68.9(2) . .
C1 Fe1 C4 111.4(2) . .
C1 Fe1 C4 68.6(2) 2_755 .
C5 Fe1 C4 41.4(2) 2_755 2_755
C5 Fe1 C4 138.6(2) . 2_755
C3 Fe1 C4 41.1(2) 2_755 2_755
C3 Fe1 C4 138.9(2) . 2_755
C2 Fe1 C4 68.9(2) 2_755 2_755
C2 Fe1 C4 111.1(2) . 2_755
C1 Fe1 C4 68.6(2) . 2_755
C1 Fe1 C4 111.4(2) 2_755 2_755
C4 Fe1 C4 180.0 . 2_755
C6 O1 Sn1 116.0(3) . .
C30 N1 C25 117.7(4) . .
C30 N1 Sn1 118.1(3) . .
C25 N1 Sn1 121.5(3) . .
C5 C1 C2 108.9(5) 2_755 2_755
C5 C1 Fe1 69.5(3) 2_755 .
C2 C1 Fe1 69.5(3) 2_755 .
C5 C1 H1 125.5 2_755 .
C2 C1 H1 125.5 2_755 .
Fe1 C1 H1 125.5 . .
C3 C2 C1 107.7(5) . 2_755
C3 C2 Fe1 69.8(3) . .
C1 C2 Fe1 69.6(3) 2_755 .
C3 C2 H2 126.1 . .
C1 C2 H2 126.1 2_755 .
Fe1 C2 H2 126.1 . .
C2 C3 C4 108.6(6) . .
C2 C3 Fe1 69.8(3) . .
C4 C3 Fe1 69.5(3) . .
C2 C3 H3 125.7 . .
C4 C3 H3 125.7 . .
Fe1 C3 H3 125.7 . .
C3 C4 C5 107.0(5) . .
C3 C4 C6 125.3(5) . .
C5 C4 C6 127.6(5) . .
C3 C4 Fe1 69.3(3) . .
C5 C4 Fe1 69.0(3) . .
C6 C4 Fe1 125.5(3) . .
C1 C5 C4 107.7(6) 2_755 .
C1 C5 Fe1 70.0(3) 2_755 .
C4 C5 Fe1 69.6(3) . .
C1 C5 H5 126.1 2_755 .
C4 C5 H5 126.1 . .
Fe1 C5 H5 126.1 . .
O2 C6 O1 124.3(5) . .
O2 C6 C4 121.4(5) . .
O1 C6 C4 114.3(4) . .
C8 C7 C12 119.0(5) . .
C8 C7 Sn1 117.9(4) . .
C12 C7 Sn1 123.1(4) . .
C7 C8 C9 120.3(5) . .
C7 C8 H8 119.9 . .
C9 C8 H8 119.9 . .
C10 C9 C8 120.1(5) . .
C10 C9 H9 119.9 . .
C8 C9 H9 119.9 . .
C9 C10 C11 120.3(6) . .
C9 C10 H10 119.8 . .
C11 C10 H10 119.8 . .
C10 C11 C12 119.9(6) . .
C10 C11 H11 120.0 . .
C12 C11 H11 120.0 . .
C11 C12 C7 120.3(5) . .
C11 C12 H12 119.8 . .
C7 C12 H12 119.8 . .
C14 C13 C18 119.2(5) . .
C14 C13 Sn1 122.3(4) . .
C18 C13 Sn1 118.4(4) . .
C13 C14 C15 120.0(6) . .
C13 C14 H14 120.0 . .
C15 C14 H14 120.0 . .
C16 C15 C14 120.7(6) . .
C16 C15 H15 119.6 . .
C14 C15 H15 119.6 . .
C17 C16 C15 119.0(6) . .
C17 C16 H16 120.5 . .
C15 C16 H16 120.5 . .
C16 C17 C18 120.5(6) . .
C16 C17 H17 119.7 . .
C18 C17 H17 119.7 . .
C17 C18 C13 120.5(6) . .
C17 C18 H18 119.7 . .
C13 C18 H18 119.7 . .
C24 C19 C20 117.2(5) . .
C24 C19 Sn1 123.7(4) . .
C20 C19 Sn1 119.1(4) . .
C21 C20 C19 120.6(5) . .
C21 C20 H20 119.7 . .
C19 C20 H20 119.7 . .
C22 C21 C20 120.9(5) . .
C22 C21 H21 119.5 . .
C20 C21 H21 119.5 . .
C21 C22 C23 118.4(5) . .
C21 C22 H22 120.8 . .
C23 C22 H22 120.8 . .
C24 C23 C22 120.4(5) . .
C24 C23 H23 119.8 . .
C22 C23 H23 119.8 . .
C23 C24 C19 122.4(5) . .
C23 C24 H24 118.8 . .
C19 C24 H24 118.8 . .
N1 C25 C26 123.1(5) . .
N1 C25 H25 118.4 . .
C26 C25 H25 118.4 . .
C25 C26 C27 119.8(5) . .
C25 C26 H26 120.1 . .
C27 C26 H26 120.1 . .
C26 C27 C29 116.4(4) . .
C26 C27 C28 123.6(5) . .
C29 C27 C28 119.9(4) . .
C28 C28 C27 124.4(6) 2_676 .
C28 C28 H28 117.8 2_676 .
C27 C28 H28 117.8 . .
C30 C29 C27 120.0(5) . .
C30 C29 H29 120.0 . .
C27 C29 H29 120.0 . .
N1 C30 C29 122.6(5) . .
N1 C30 H30 118.7 . .
C29 C30 H30 118.7 . .

loop_
_geom_bond_atom_site_label_1
_geom_bond_atom_site_label_2
_geom_bond_distance
_geom_bond_site_symmetry_2
Sn1 C13 2.126(5) .
Sn1 O1 2.127(3) .
Sn1 C7 2.131(5) .
Sn1 C19 2.142(5) .
Sn1 N1 2.579(4) .
Fe1 C5 2.041(5) 2_755
Fe1 C5 2.041(5) .
Fe1 C3 2.046(5) 2_755
Fe1 C3 2.046(5) .
Fe1 C2 2.047(6) 2_755
Fe1 C2 2.047(6) .
Fe1 C1 2.047(5) .
Fe1 C1 2.047(5) 2_755
Fe1 C4 2.049(5) .
Fe1 C4 2.049(5) 2_755
O1 C6 1.316(6) .
O2 C6 1.214(6) .
N1 C30 1.339(7) .
N1 C25 1.340(7) .
C1 C5 1.413(8) 2_755
C1 C2 1.430(10) 2_755
C1 H1 0.9800 .
C2 C3 1.414(8) .
C2 C1 1.430(10) 2_755
C2 H2 0.9800 .
C3 C4 1.439(8) .
C3 H3 0.9800 .
C4 C5 1.446(8) .
C4 C6 1.483(7) .
C5 C1 1.413(8) 2_755
C5 H5 0.9800 .
C7 C8 1.377(7) .
C7 C12 1.401(8) .
C8 C9 1.413(7) .
C8 H8 0.9300 .
C9 C10 1.370(9) .
C9 H9 0.9300 .
C10 C11 1.379(9) .
C10 H10 0.9300 .
C11 C12 1.401(8) .
C11 H11 0.9300 .
C12 H12 0.9300 .
C13 C14 1.378(8) .
C13 C18 1.393(7) .
C14 C15 1.404(8) .
C14 H14 0.9300 .
C15 C16 1.385(9) .
C15 H15 0.9300 .
C16 C17 1.384(10) .
C16 H16 0.9300 .
C17 C18 1.390(8) .
C17 H17 0.9300 .
C18 H18 0.9300 .
C19 C24 1.392(7) .
C19 C20 1.403(7) .
C20 C21 1.397(8) .
C20 H20 0.9300 .
C21 C22 1.386(8) .
C21 H21 0.9300 .
C22 C23 1.398(8) .
C22 H22 0.9300 .
C23 C24 1.369(7) .
C23 H23 0.9300 .
C24 H24 0.9300 .
C25 C26 1.370(7) .
C25 H25 0.9300 .
C26 C27 1.393(7) .
C26 H26 0.9300 .
C27 C29 1.407(7) .
C27 C28 1.475(6) .
C28 C28 1.323(10) 2_676
C28 H28 0.9300 .
C29 C30 1.367(7) .
C29 H29 0.9300 .
C30 H30 0.9300 .
